data_4303042
loop_
_publ_author_name
'Jonathan R. Frisch'
'Van V. Vu'
'Marl\`ene Martinho'
'Eckard M\"unck'
'Lawrence Que'

_publ_section_title
;
Characterization of Two Distinct Adducts in the Reaction of a Nonheme
Diiron(II) Complex with O2
;
_journal_name_full 'Inorganic Chemistry'
_journal_page_first 8325
_journal_page_last 8336
_journal_paper_doi 10.1021/ic900961k
_journal_volume 48
_journal_year 2009
_chemical_formula_moiety 'C45 H55 As Fe2 N10 O3, C24 H20 B, C F3 O3 S, C2 H3 N'
_chemical_formula_sum 'C72 H78 As B F3 Fe2 N11 O6 S'
_chemical_formula_weight 1479.94
_chemical_name_common '[Fe2(N-EtHPTB)(O2AsMe2)](BPh4)(OTf)(CH3CN)'
_chemical_name_systematic
; 
 ? 
;
_space_group_IT_number 14
_symmetry_cell_setting monoclinic
_symmetry_space_group_name_Hall '-P 2ybc'
_symmetry_space_group_name_H-M 'P 1 21/c 1'
_atom_sites_solution_hydrogens geom
_atom_sites_solution_primary direct
_atom_sites_solution_secondary difmap
_audit_creation_method SHELXL-97
_cell_angle_alpha 90.00
_cell_angle_beta 103.4900(10)
_cell_angle_gamma 90.00
_cell_formula_units_Z 4
_cell_length_a 16.1151(12)
_cell_length_b 15.6370(12)
_cell_length_c 28.473(2)
_cell_measurement_reflns_used 3592
_cell_measurement_temperature 173(2)
_cell_measurement_theta_max 27.33
_cell_measurement_theta_min 2.56
_cell_volume 6977.0(9)
_computing_cell_refinement 'SAINT, Bruker'
_computing_data_collection 'SMART, Bruker'
_computing_data_reduction 'SAINT, Bruker'
_computing_molecular_graphics 'SHELXTL, Bruker'
_computing_structure_refinement 'SHELXL-97 (Sheldrick, 1997)'
_computing_structure_solution 'SHELXS-97 (Sheldrick, 1990)'
_diffrn_ambient_temperature 173(2)
_diffrn_measured_fraction_theta_full 0.986
_diffrn_measured_fraction_theta_max 0.986
_diffrn_measurement_device_type 'Bruker SMART platform CCD'
_diffrn_measurement_method 'area detector, omega scans per phi'
_diffrn_radiation_monochromator graphite
_diffrn_radiation_source 'normal-focus sealed tube'
_diffrn_radiation_type MoK\a
_diffrn_radiation_wavelength 0.71073
_diffrn_reflns_av_R_equivalents 0.0356
_diffrn_reflns_av_sigmaI/netI 0.0279
_diffrn_reflns_limit_h_max 20
_diffrn_reflns_limit_h_min -20
_diffrn_reflns_limit_k_max 19
_diffrn_reflns_limit_k_min -19
_diffrn_reflns_limit_l_max 36
_diffrn_reflns_limit_l_min -36
_diffrn_reflns_number 80047
_diffrn_reflns_theta_full 27.53
_diffrn_reflns_theta_max 27.53
_diffrn_reflns_theta_min 1.47
_exptl_absorpt_coefficient_mu 0.985
_exptl_absorpt_correction_T_max 0.7181
_exptl_absorpt_correction_T_min 0.5582
_exptl_absorpt_correction_type multi-scan
_exptl_absorpt_process_details 'SADABS, R. Blessing, 1995'
_exptl_crystal_colour 'pale yellow'
_exptl_crystal_density_diffrn 1.409
_exptl_crystal_density_method 'not measured'
_exptl_crystal_description block
_exptl_crystal_F_000 3072
_exptl_crystal_size_max 0.67
_exptl_crystal_size_mid 0.51
_exptl_crystal_size_min 0.36
_refine_diff_density_max 0.534
_refine_diff_density_min -0.432
_refine_diff_density_rms 0.059
_refine_ls_extinction_method none
_refine_ls_goodness_of_fit_ref 1.036
_refine_ls_hydrogen_treatment constr
_refine_ls_matrix_type full
_refine_ls_number_parameters 874
_refine_ls_number_reflns 15840
_refine_ls_number_restraints 0
_refine_ls_restrained_S_all 1.036
_refine_ls_R_factor_all 0.0527
_refine_ls_R_factor_gt 0.0338
_refine_ls_shift/su_max 0.006
_refine_ls_shift/su_mean 0.000
_refine_ls_structure_factor_coef Fsqd
_refine_ls_weighting_details 'calc w=1/[\s^2^(Fo^2^)+(0.0398P)^2^+4.8828P] where P=(Fo^2^+2Fc^2^)/3'
_refine_ls_weighting_scheme calc
_refine_ls_wR_factor_gt 0.0798
_refine_ls_wR_factor_ref 0.0908
_reflns_number_gt 12452
_reflns_number_total 15840
_reflns_threshold_expression >2sigma(I)
_cod_data_source_file ic900961k_si_003_2.cif
_cod_data_source_block arsinate
_cod_database_code 4303042

loop_
_publ_contact_author_name
_publ_contact_author_address
'Eckard Munck'
;
Carnegie Mellon University
Department of Chemistry
4400 5th Ave.
Pittsburgh, PA 15213
;
'Lawrence Que, Jr.'
;
University of Minnesota
Dept. of Chemistry and Center for Metals in Biocatalysis
207 Pleasant St. S.E.
Minneapolis, MN 55455
;

loop_
_publ_contact_author_email
;
emunck@cmu.edu
larryque@umn.edu
;

loop_
_symmetry_equiv_pos_as_xyz
'x, y, z'
'-x, y+1/2, -z+1/2'
'-x, -y, -z'
'x, -y-1/2, z-1/2'

loop_
_atom_site_label
_atom_site_type_symbol
_atom_site_fract_x
_atom_site_fract_y
_atom_site_fract_z
_atom_site_U_iso_or_equiv
_atom_site_adp_type
_atom_site_occupancy
_atom_site_symmetry_multiplicity
_atom_site_calc_flag
_atom_site_refinement_flags
_atom_site_disorder_assembly
_atom_site_disorder_group
As1 As 0.329247(13) 0.799662(14) 1.022767(7) 0.02669(6) Uani 1 1 d . . .
Fe1 Fe 0.257072(17) 0.643402(18) 0.947538(10) 0.02338(7) Uani 1 1 d . . .
Fe2 Fe 0.159603(17) 0.847284(17) 0.937009(9) 0.02094(7) Uani 1 1 d . . .
S1 S 0.11471(4) 0.71633(4) 0.21005(2) 0.03663(13) Uani 1 1 d . . .
F1 F 0.15078(15) 0.70447(13) 0.12532(6) 0.0823(6) Uani 1 1 d . . .
F2 F 0.20885(12) 0.80996(13) 0.16695(7) 0.0737(5) Uani 1 1 d . . .
F3 F 0.25670(15) 0.68358(18) 0.18492(9) 0.1157(10) Uani 1 1 d . . .
O1 O 0.16512(8) 0.72583(8) 0.91551(5) 0.0236(3) Uani 1 1 d . . .
O2 O 0.31184(10) 0.69558(9) 1.01061(5) 0.0320(3) Uani 1 1 d . . .
O3 O 0.24441(9) 0.86129(9) 0.99948(5) 0.0301(3) Uani 1 1 d . . .
O4 O 0.09573(17) 0.62702(13) 0.20784(8) 0.0741(7) Uani 1 1 d . . .
O5 O 0.16540(14) 0.74542(14) 0.25540(6) 0.0608(5) Uani 1 1 d . . .
O6 O 0.04493(13) 0.77013(15) 0.18889(7) 0.0636(6) Uani 1 1 d . . .
N1 N 0.20681(10) 0.57797(10) 0.87250(6) 0.0251(3) Uani 1 1 d . . .
N2 N 0.05745(10) 0.85053(10) 0.86126(6) 0.0229(3) Uani 1 1 d . . .
N3 N 0.19179(11) 0.53449(11) 0.96307(6) 0.0285(4) Uani 1 1 d . . .
N4 N 0.12279(12) 0.41268(12) 0.93905(7) 0.0342(4) Uani 1 1 d . . .
N5 N 0.36825(11) 0.60956(11) 0.92291(6) 0.0278(4) Uani 1 1 d . . .
N6 N 0.42898(11) 0.59807(11) 0.86024(6) 0.0283(4) Uani 1 1 d . . .
N7 N 0.19613(10) 0.95148(11) 0.89933(6) 0.0243(3) Uani 1 1 d . . .
N8 N 0.19344(11) 1.02378(11) 0.83145(6) 0.0266(4) Uani 1 1 d . . .
N9 N 0.04278(10) 0.86812(11) 0.95400(6) 0.0243(3) Uani 1 1 d . . .
N10 N -0.09764(11) 0.89147(12) 0.93621(6) 0.0293(4) Uani 1 1 d . . .
N11 N 0.32927(16) 0.80286(16) 0.87744(10) 0.0597(6) Uani 1 1 d . . .
C1 C 0.13165(12) 0.71418(12) 0.86502(7) 0.0239(4) Uani 1 1 d . . .
H1A H 0.1719 0.7405 0.8473 0.029 Uiso 1 1 calc R . .
C2 C 0.12352(13) 0.61942(13) 0.85308(7) 0.0267(4) Uani 1 1 d . . .
H2A H 0.0794 0.5933 0.8676 0.032 Uiso 1 1 calc R . .
H2B H 0.1062 0.6114 0.8176 0.032 Uiso 1 1 calc R . .
C3 C 0.04587(12) 0.75866(13) 0.84961(7) 0.0250(4) Uani 1 1 d . . .
H3A H 0.0227 0.7511 0.8145 0.030 Uiso 1 1 calc R . .
H3B H 0.0050 0.7334 0.8668 0.030 Uiso 1 1 calc R . .
C4 C 0.19829(15) 0.48657(13) 0.88175(8) 0.0310(5) Uani 1 1 d . . .
H4A H 0.2536 0.4573 0.8842 0.037 Uiso 1 1 calc R . .
H4B H 0.1555 0.4604 0.8549 0.037 Uiso 1 1 calc R . .
C5 C 0.17056(13) 0.47718(13) 0.92814(8) 0.0291(4) Uani 1 1 d . . .
C6 C 0.15461(14) 0.50580(15) 0.99981(8) 0.0320(5) Uani 1 1 d . . .
C7 C 0.15418(15) 0.54249(17) 1.04437(8) 0.0393(5) Uani 1 1 d . . .
H7A H 0.1844 0.5938 1.0548 0.047 Uiso 1 1 calc R . .
C8 C 0.10789(18) 0.50083(19) 1.07265(9) 0.0499(7) Uani 1 1 d . . .
H8A H 0.1053 0.5245 1.1030 0.060 Uiso 1 1 calc R . .
C9 C 0.06489(18) 0.4248(2) 1.05753(10) 0.0552(7) Uani 1 1 d . . .
H9A H 0.0339 0.3981 1.0781 0.066 Uiso 1 1 calc R . .
C10 C 0.06555(17) 0.38684(18) 1.01408(10) 0.0487(6) Uani 1 1 d . . .
H10A H 0.0364 0.3346 1.0043 0.058 Uiso 1 1 calc R . .
C11 C 0.11124(14) 0.42911(15) 0.98511(8) 0.0353(5) Uani 1 1 d . . .
C12 C 0.09020(18) 0.33954(16) 0.90740(11) 0.0495(7) Uani 1 1 d . . .
H12A H 0.0567 0.3611 0.8760 0.059 Uiso 1 1 calc R . .
H12B H 0.0515 0.3052 0.9223 0.059 Uiso 1 1 calc R . .
C13 C 0.1614(2) 0.28328(18) 0.89898(13) 0.0670(9) Uani 1 1 d . . .
H13A H 0.1373 0.2358 0.8777 0.101 Uiso 1 1 calc R . .
H13B H 0.1938 0.2606 0.9299 0.101 Uiso 1 1 calc R . .
H13C H 0.1994 0.3169 0.8838 0.101 Uiso 1 1 calc R . .
C14 C 0.26914(13) 0.59318(14) 0.84281(7) 0.0287(4) Uani 1 1 d . . .
H14A H 0.2551 0.6468 0.8242 0.034 Uiso 1 1 calc R . .
H14B H 0.2675 0.5455 0.8197 0.034 Uiso 1 1 calc R . .
C15 C 0.35565(13) 0.59958(13) 0.87559(7) 0.0265(4) Uani 1 1 d . . .
C16 C 0.45689(13) 0.61479(14) 0.93984(8) 0.0304(4) Uani 1 1 d . . .
C17 C 0.50721(15) 0.62317(17) 0.98666(8) 0.0414(6) Uani 1 1 d . . .
H17A H 0.4823 0.6269 1.0137 0.050 Uiso 1 1 calc R . .
C18 C 0.59455(16) 0.6258(2) 0.99211(10) 0.0523(7) Uani 1 1 d . . .
H18A H 0.6302 0.6323 1.0236 0.063 Uiso 1 1 calc R . .
C19 C 0.63193(16) 0.61914(19) 0.95259(10) 0.0497(7) Uani 1 1 d . . .
H19A H 0.6923 0.6210 0.9579 0.060 Uiso 1 1 calc R . .
C20 C 0.58342(15) 0.60997(16) 0.90619(9) 0.0396(5) Uani 1 1 d . . .
H20A H 0.6088 0.6053 0.8793 0.048 Uiso 1 1 calc R . .
C21 C 0.49530(14) 0.60793(14) 0.90066(8) 0.0309(4) Uani 1 1 d . . .
C22 C 0.43614(15) 0.58596(14) 0.81038(8) 0.0331(5) Uani 1 1 d . . .
H22A H 0.3964 0.5402 0.7952 0.040 Uiso 1 1 calc R . .
H22B H 0.4948 0.5671 0.8105 0.040 Uiso 1 1 calc R . .
C23 C 0.41624(17) 0.66668(16) 0.78046(9) 0.0401(5) Uani 1 1 d . . .
H23A H 0.4213 0.6552 0.7474 0.060 Uiso 1 1 calc R . .
H23B H 0.4566 0.7117 0.7947 0.060 Uiso 1 1 calc R . .
H23C H 0.3580 0.6853 0.7799 0.060 Uiso 1 1 calc R . .
C24 C 0.09513(13) 0.89719(13) 0.82629(7) 0.0257(4) Uani 1 1 d . . .
H24A H 0.0499 0.9288 0.8033 0.031 Uiso 1 1 calc R . .
H24B H 0.1217 0.8562 0.8077 0.031 Uiso 1 1 calc R . .
C25 C 0.16081(12) 0.95839(12) 0.85257(7) 0.0237(4) Uani 1 1 d . . .
C26 C 0.25610(12) 1.01718(13) 0.90965(7) 0.0265(4) Uani 1 1 d . . .
C27 C 0.31013(13) 1.04160(14) 0.95329(8) 0.0323(5) Uani 1 1 d . . .
H27A H 0.3117 1.0109 0.9823 0.039 Uiso 1 1 calc R . .
C28 C 0.36124(15) 1.11209(16) 0.95264(9) 0.0412(6) Uani 1 1 d . . .
H28A H 0.3978 1.1311 0.9820 0.049 Uiso 1 1 calc R . .
C29 C 0.36068(15) 1.15647(16) 0.90979(10) 0.0440(6) Uani 1 1 d . . .
H29A H 0.3978 1.2040 0.9108 0.053 Uiso 1 1 calc R . .
C30 C 0.30797(15) 1.13335(15) 0.86629(9) 0.0382(5) Uani 1 1 d . . .
H30A H 0.3077 1.1635 0.8373 0.046 Uiso 1 1 calc R . .
C31 C 0.25504(13) 1.06308(13) 0.86727(8) 0.0281(4) Uani 1 1 d . . .
C32 C 0.16623(14) 1.05155(15) 0.78083(7) 0.0330(5) Uani 1 1 d . . .
H32A H 0.1449 1.0015 0.7602 0.040 Uiso 1 1 calc R . .
H32B H 0.2159 1.0751 0.7703 0.040 Uiso 1 1 calc R . .
C33 C 0.09712(16) 1.11841(15) 0.77419(10) 0.0432(6) Uani 1 1 d . . .
H33A H 0.0807 1.1354 0.7402 0.065 Uiso 1 1 calc R . .
H33B H 0.1183 1.1684 0.7941 0.065 Uiso 1 1 calc R . .
H33C H 0.0474 1.0949 0.7840 0.065 Uiso 1 1 calc R . .
C34 C -0.02175(13) 0.89098(14) 0.86779(7) 0.0274(4) Uani 1 1 d . . .
H34A H -0.0719 0.8634 0.8464 0.033 Uiso 1 1 calc R . .
H34B H -0.0221 0.9524 0.8593 0.033 Uiso 1 1 calc R . .
C35 C -0.02623(12) 0.88125(13) 0.91938(7) 0.0251(4) Uani 1 1 d . . .
C36 C 0.01606(13) 0.87174(13) 0.99701(7) 0.0249(4) Uani 1 1 d . . .
C37 C 0.06228(14) 0.86202(14) 1.04460(7) 0.0296(4) Uani 1 1 d . . .
H37A H 0.1214 0.8485 1.0521 0.036 Uiso 1 1 calc R . .
C38 C 0.01831(15) 0.87290(14) 1.08039(8) 0.0334(5) Uani 1 1 d . . .
H38A H 0.0480 0.8676 1.1133 0.040 Uiso 1 1 calc R . .
C39 C -0.06881(15) 0.89146(15) 1.06930(8) 0.0361(5) Uani 1 1 d . . .
H39A H -0.0965 0.9001 1.0950 0.043 Uiso 1 1 calc R . .
C40 C -0.11620(15) 0.89766(15) 1.02225(8) 0.0361(5) Uani 1 1 d . . .
H40A H -0.1759 0.9083 1.0149 0.043 Uiso 1 1 calc R . .
C41 C -0.07171(13) 0.88749(13) 0.98630(7) 0.0282(4) Uani 1 1 d . . .
C42 C -0.18713(13) 0.89920(15) 0.90853(8) 0.0343(5) Uani 1 1 d . . .
H42A H -0.2235 0.8614 0.9232 0.041 Uiso 1 1 calc R . .
H42B H -0.1913 0.8794 0.8750 0.041 Uiso 1 1 calc R . .
C43 C -0.22030(15) 0.98940(16) 0.90733(9) 0.0420(6) Uani 1 1 d . . .
H43A H -0.2795 0.9911 0.8885 0.063 Uiso 1 1 calc R . .
H43B H -0.1852 1.0270 0.8923 0.063 Uiso 1 1 calc R . .
H43C H -0.2177 1.0088 0.9404 0.063 Uiso 1 1 calc R . .
C44 C 0.35556(19) 0.81425(17) 1.09086(8) 0.0481(7) Uani 1 1 d . . .
H44A H 0.3074 0.7945 1.1036 0.072 Uiso 1 1 calc R . .
H44B H 0.3662 0.8749 1.0987 0.072 Uiso 1 1 calc R . .
H44C H 0.4066 0.7809 1.1054 0.072 Uiso 1 1 calc R . .
C45 C 0.42309(16) 0.8373(2) 0.99813(12) 0.0562(7) Uani 1 1 d . . .
H45A H 0.4096 0.8298 0.9630 0.084 Uiso 1 1 calc R . .
H45B H 0.4738 0.8036 1.0127 0.084 Uiso 1 1 calc R . .
H45C H 0.4342 0.8979 1.0060 0.084 Uiso 1 1 calc R . .
C46 C 0.61547(13) 0.62489(13) 0.30999(7) 0.0265(4) Uani 1 1 d . . .
C47 C 0.60752(14) 0.67069(15) 0.35107(8) 0.0340(5) Uani 1 1 d . . .
H47A H 0.6291 0.7274 0.3551 0.041 Uiso 1 1 calc R . .
C48 C 0.56942(16) 0.63678(17) 0.38620(9) 0.0427(6) Uani 1 1 d . . .
H48A H 0.5653 0.6706 0.4133 0.051 Uiso 1 1 calc R . .
C49 C 0.53768(16) 0.55441(18) 0.38185(9) 0.0433(6) Uani 1 1 d . . .
H49A H 0.5122 0.5308 0.4058 0.052 Uiso 1 1 calc R . .
C50 C 0.54384(14) 0.50697(16) 0.34178(8) 0.0375(5) Uani 1 1 d . . .
H50A H 0.5223 0.4502 0.3382 0.045 Uiso 1 1 calc R . .
C51 C 0.58126(13) 0.54161(14) 0.30685(8) 0.0308(5) Uani 1 1 d . . .
H51A H 0.5839 0.5076 0.2796 0.037 Uiso 1 1 calc R . .
C52 C 0.59337(13) 0.64743(12) 0.21415(7) 0.0247(4) Uani 1 1 d . . .
C53 C 0.50446(13) 0.64531(14) 0.20799(8) 0.0310(5) Uani 1 1 d . . .
H53A H 0.4815 0.6554 0.2353 0.037 Uiso 1 1 calc R . .
C54 C 0.44845(14) 0.62916(15) 0.16397(8) 0.0351(5) Uani 1 1 d . . .
H54A H 0.3888 0.6279 0.1619 0.042 Uiso 1 1 calc R . .
C55 C 0.47887(15) 0.61489(14) 0.12309(8) 0.0344(5) Uani 1 1 d . . .
H55A H 0.4408 0.6034 0.0929 0.041 Uiso 1 1 calc R . .
C56 C 0.56578(15) 0.61776(15) 0.12726(8) 0.0346(5) Uani 1 1 d . . .
H56A H 0.5880 0.6085 0.0996 0.041 Uiso 1 1 calc R . .
C57 C 0.62126(14) 0.63406(14) 0.17163(7) 0.0297(4) Uani 1 1 d . . .
H57A H 0.6808 0.6362 0.1732 0.036 Uiso 1 1 calc R . .
C58 C 0.75048(13) 0.61889(13) 0.26599(7) 0.0271(4) Uani 1 1 d . . .
C59 C 0.77132(14) 0.53365(14) 0.27833(7) 0.0306(5) Uani 1 1 d . . .
H59A H 0.7347 0.5013 0.2933 0.037 Uiso 1 1 calc R . .
C60 C 0.84398(15) 0.49425(15) 0.26939(8) 0.0370(5) Uani 1 1 d . . .
H60A H 0.8557 0.4361 0.2781 0.044 Uiso 1 1 calc R . .
C61 C 0.89872(14) 0.53963(16) 0.24802(8) 0.0376(5) Uani 1 1 d . . .
H61A H 0.9473 0.5125 0.2412 0.045 Uiso 1 1 calc R . .
C62 C 0.88239(14) 0.62469(16) 0.23664(8) 0.0363(5) Uani 1 1 d . . .
H62A H 0.9204 0.6570 0.2227 0.044 Uiso 1 1 calc R . .
C63 C 0.80980(13) 0.66271(14) 0.24576(8) 0.0322(5) Uani 1 1 d . . .
H63A H 0.7998 0.7214 0.2379 0.039 Uiso 1 1 calc R . .
C64 C 0.67361(13) 0.76795(13) 0.27674(7) 0.0264(4) Uani 1 1 d . . .
C65 C 0.74105(15) 0.79842(14) 0.31333(8) 0.0351(5) Uani 1 1 d . . .
H65A H 0.7812 0.7584 0.3305 0.042 Uiso 1 1 calc R . .
C66 C 0.75204(17) 0.88422(15) 0.32562(9) 0.0409(6) Uani 1 1 d . . .
H66A H 0.7987 0.9017 0.3508 0.049 Uiso 1 1 calc R . .
C67 C 0.69509(16) 0.94413(15) 0.30120(9) 0.0400(6) Uani 1 1 d . . .
H67A H 0.7018 1.0029 0.3096 0.048 Uiso 1 1 calc R . .
C68 C 0.62857(15) 0.91747(14) 0.26455(9) 0.0368(5) Uani 1 1 d . . .
H68A H 0.5891 0.9581 0.2474 0.044 Uiso 1 1 calc R . .
C69 C 0.61877(14) 0.83080(13) 0.25240(8) 0.0299(4) Uani 1 1 d . . .
H69A H 0.5729 0.8141 0.2265 0.036 Uiso 1 1 calc R . .
C70 C 0.18655(19) 0.72923(19) 0.16994(10) 0.0520(7) Uani 1 1 d . . .
C71 C 0.33679(15) 0.83966(16) 0.84430(11) 0.0442(6) Uani 1 1 d . . .
C72 C 0.34523(18) 0.88632(18) 0.80197(11) 0.0524(7) Uani 1 1 d . . .
H72C H 0.3485 0.9477 0.8091 0.079 Uiso 1 1 calc R . .
H72B H 0.2956 0.8749 0.7754 0.079 Uiso 1 1 calc R . .
H72A H 0.3973 0.8680 0.7926 0.079 Uiso 1 1 calc R . .
B1 B 0.65884(15) 0.66493(14) 0.26732(8) 0.0248(4) Uani 1 1 d . . .

loop_
_atom_site_aniso_label
_atom_site_aniso_U_11
_atom_site_aniso_U_22
_atom_site_aniso_U_33
_atom_site_aniso_U_23
_atom_site_aniso_U_13
_atom_site_aniso_U_12
As1 0.02291(10) 0.03099(11) 0.02287(10) -0.00196(8) -0.00134(8) -0.00108(8)
Fe1 0.02328(14) 0.02557(15) 0.02101(14) -0.00257(11) 0.00457(11) 0.00129(11)
Fe2 0.01962(13) 0.02300(14) 0.01915(13) -0.00156(10) 0.00241(10) -0.00043(11)
S1 0.0442(3) 0.0404(3) 0.0285(3) 0.0070(2) 0.0152(2) 0.0040(3)
F1 0.1380(19) 0.0792(13) 0.0429(10) -0.0018(9) 0.0481(11) 0.0168(12)
F2 0.0772(13) 0.0804(13) 0.0763(12) 0.0130(10) 0.0441(10) -0.0160(10)
F3 0.0930(16) 0.163(2) 0.1109(18) 0.0630(17) 0.0642(14) 0.0880(17)
O1 0.0261(7) 0.0248(7) 0.0181(6) -0.0033(5) 0.0015(5) 0.0003(5)
O2 0.0393(8) 0.0304(8) 0.0232(7) -0.0034(6) 0.0009(6) -0.0004(6)
O3 0.0258(7) 0.0352(8) 0.0249(7) -0.0045(6) -0.0032(6) 0.0032(6)
O4 0.123(2) 0.0477(12) 0.0591(13) 0.0091(10) 0.0352(13) -0.0117(12)
O5 0.0716(14) 0.0812(15) 0.0297(9) 0.0016(9) 0.0120(9) -0.0145(11)
O6 0.0501(12) 0.0863(16) 0.0603(13) 0.0223(11) 0.0249(10) 0.0252(11)
N1 0.0274(8) 0.0249(8) 0.0236(8) -0.0024(7) 0.0073(7) -0.0002(7)
N2 0.0241(8) 0.0242(8) 0.0199(8) -0.0005(6) 0.0040(6) 0.0004(7)
N3 0.0325(9) 0.0287(9) 0.0252(9) 0.0014(7) 0.0082(7) 0.0011(7)
N4 0.0341(10) 0.0284(9) 0.0392(10) 0.0018(8) 0.0070(8) -0.0032(8)
N5 0.0278(9) 0.0322(9) 0.0245(9) -0.0002(7) 0.0082(7) 0.0035(7)
N6 0.0330(9) 0.0278(9) 0.0271(9) -0.0007(7) 0.0131(7) 0.0040(7)
N7 0.0232(8) 0.0257(8) 0.0234(8) -0.0008(7) 0.0040(6) -0.0001(7)
N8 0.0261(9) 0.0288(9) 0.0262(9) 0.0020(7) 0.0089(7) 0.0012(7)
N9 0.0231(8) 0.0291(9) 0.0199(8) -0.0010(7) 0.0034(6) 0.0010(7)
N10 0.0235(8) 0.0361(10) 0.0276(9) -0.0023(7) 0.0044(7) 0.0042(7)
N11 0.0497(14) 0.0528(15) 0.0794(19) 0.0036(13) 0.0206(13) -0.0034(11)
C1 0.0257(10) 0.0263(10) 0.0187(9) -0.0032(7) 0.0036(7) -0.0024(8)
C2 0.0278(10) 0.0273(10) 0.0239(10) -0.0049(8) 0.0037(8) -0.0023(8)
C3 0.0252(10) 0.0261(10) 0.0219(9) -0.0023(8) 0.0021(8) -0.0032(8)
C4 0.0383(12) 0.0257(10) 0.0298(11) -0.0045(8) 0.0097(9) 0.0009(9)
C5 0.0288(10) 0.0260(10) 0.0313(11) 0.0011(8) 0.0046(8) 0.0013(8)
C6 0.0289(11) 0.0370(12) 0.0301(11) 0.0096(9) 0.0065(9) 0.0053(9)
C7 0.0423(13) 0.0464(14) 0.0292(11) 0.0073(10) 0.0085(10) 0.0095(11)
C8 0.0532(16) 0.0647(18) 0.0349(13) 0.0172(12) 0.0164(12) 0.0140(14)
C9 0.0502(16) 0.071(2) 0.0506(16) 0.0273(15) 0.0239(13) 0.0065(14)
C10 0.0418(14) 0.0511(16) 0.0544(16) 0.0198(13) 0.0136(12) -0.0033(12)
C11 0.0303(11) 0.0357(12) 0.0391(12) 0.0100(10) 0.0067(9) 0.0023(9)
C12 0.0537(16) 0.0353(13) 0.0594(17) -0.0081(12) 0.0132(13) -0.0166(12)
C13 0.087(2) 0.0304(14) 0.095(3) -0.0094(15) 0.044(2) -0.0072(14)
C14 0.0332(11) 0.0332(11) 0.0220(10) -0.0031(8) 0.0112(8) 0.0029(9)
C15 0.0328(11) 0.0233(10) 0.0256(10) 0.0000(8) 0.0112(8) 0.0039(8)
C16 0.0278(10) 0.0330(11) 0.0307(11) 0.0015(9) 0.0073(9) 0.0056(9)
C17 0.0333(12) 0.0598(16) 0.0310(12) 0.0015(11) 0.0074(10) 0.0064(11)
C18 0.0314(13) 0.082(2) 0.0394(14) 0.0006(13) -0.0001(11) 0.0059(13)
C19 0.0258(12) 0.0695(19) 0.0534(16) 0.0012(14) 0.0084(11) 0.0062(12)
C20 0.0329(12) 0.0447(14) 0.0463(14) 0.0011(11) 0.0193(11) 0.0040(10)
C21 0.0320(11) 0.0289(11) 0.0340(11) 0.0016(9) 0.0122(9) 0.0043(9)
C22 0.0423(12) 0.0319(11) 0.0304(11) -0.0031(9) 0.0191(10) 0.0023(10)
C23 0.0496(14) 0.0403(13) 0.0356(12) 0.0057(10) 0.0202(11) 0.0034(11)
C24 0.0288(10) 0.0281(10) 0.0193(9) 0.0009(8) 0.0040(8) 0.0005(8)
C25 0.0242(9) 0.0242(10) 0.0240(10) 0.0003(8) 0.0081(8) 0.0043(8)
C26 0.0207(9) 0.0265(10) 0.0332(11) -0.0008(8) 0.0079(8) 0.0010(8)
C27 0.0249(10) 0.0362(12) 0.0352(12) -0.0006(9) 0.0056(9) -0.0019(9)
C28 0.0288(11) 0.0448(14) 0.0469(14) -0.0053(11) 0.0028(10) -0.0103(10)
C29 0.0323(12) 0.0411(14) 0.0581(16) 0.0002(12) 0.0095(11) -0.0144(10)
C30 0.0326(12) 0.0364(12) 0.0481(14) 0.0071(10) 0.0147(10) -0.0034(10)
C31 0.0236(10) 0.0291(10) 0.0333(11) 0.0001(8) 0.0097(8) 0.0014(8)
C32 0.0371(12) 0.0377(12) 0.0259(11) 0.0082(9) 0.0108(9) 0.0008(10)
C33 0.0416(13) 0.0340(13) 0.0500(15) 0.0123(11) 0.0028(11) 0.0013(10)
C34 0.0245(10) 0.0326(11) 0.0236(10) 0.0007(8) 0.0027(8) 0.0055(8)
C35 0.0227(9) 0.0252(10) 0.0266(10) -0.0010(8) 0.0045(8) 0.0023(8)
C36 0.0252(10) 0.0248(10) 0.0255(10) -0.0004(8) 0.0075(8) -0.0003(8)
C37 0.0284(10) 0.0346(11) 0.0252(10) 0.0017(8) 0.0052(8) -0.0011(9)
C38 0.0419(13) 0.0342(12) 0.0238(10) 0.0008(9) 0.0074(9) -0.0007(10)
C39 0.0442(13) 0.0359(12) 0.0334(12) 0.0004(9) 0.0198(10) 0.0029(10)
C40 0.0327(12) 0.0412(13) 0.0380(12) 0.0015(10) 0.0152(10) 0.0069(10)
C41 0.0279(10) 0.0289(10) 0.0282(10) -0.0001(8) 0.0071(8) 0.0026(8)
C42 0.0236(10) 0.0405(13) 0.0359(12) -0.0076(10) 0.0014(9) 0.0012(9)
C43 0.0319(12) 0.0459(14) 0.0431(14) -0.0106(11) -0.0016(10) 0.0090(10)
C44 0.0670(17) 0.0421(14) 0.0243(11) -0.0091(10) -0.0116(11) 0.0111(13)
C45 0.0298(13) 0.0599(18) 0.082(2) 0.0101(16) 0.0194(13) -0.0048(12)
C46 0.0250(10) 0.0286(10) 0.0242(10) 0.0028(8) 0.0025(8) 0.0041(8)
C47 0.0376(12) 0.0341(12) 0.0302(11) 0.0007(9) 0.0077(9) 0.0033(10)
C48 0.0468(14) 0.0545(16) 0.0287(12) 0.0020(11) 0.0124(10) 0.0083(12)
C49 0.0380(13) 0.0584(16) 0.0353(13) 0.0156(11) 0.0118(10) 0.0008(12)
C50 0.0306(11) 0.0399(13) 0.0380(13) 0.0133(10) 0.0000(9) -0.0020(10)
C51 0.0305(11) 0.0323(11) 0.0269(11) 0.0019(9) 0.0012(8) 0.0008(9)
C52 0.0294(10) 0.0191(9) 0.0255(10) 0.0021(7) 0.0060(8) 0.0017(8)
C53 0.0301(11) 0.0366(12) 0.0273(11) 0.0038(9) 0.0086(9) 0.0059(9)
C54 0.0261(11) 0.0418(13) 0.0357(12) 0.0077(10) 0.0035(9) 0.0022(9)
C55 0.0365(12) 0.0334(12) 0.0284(11) 0.0033(9) -0.0023(9) -0.0001(9)
C56 0.0390(12) 0.0406(13) 0.0246(11) 0.0000(9) 0.0087(9) 0.0050(10)
C57 0.0287(10) 0.0332(11) 0.0277(10) 0.0023(9) 0.0077(8) 0.0013(9)
C58 0.0266(10) 0.0295(11) 0.0223(10) -0.0040(8) -0.0002(8) 0.0014(8)
C59 0.0315(11) 0.0279(11) 0.0282(11) -0.0028(8) -0.0014(9) 0.0001(9)
C60 0.0369(12) 0.0303(11) 0.0354(12) -0.0108(9) -0.0087(10) 0.0096(10)
C61 0.0250(11) 0.0484(14) 0.0341(12) -0.0186(10) -0.0038(9) 0.0070(10)
C62 0.0262(11) 0.0492(14) 0.0313(11) -0.0078(10) 0.0022(9) -0.0023(10)
C63 0.0292(11) 0.0335(11) 0.0319(11) -0.0006(9) 0.0030(9) 0.0018(9)
C64 0.0303(10) 0.0250(10) 0.0259(10) 0.0007(8) 0.0105(8) 0.0004(8)
C65 0.0402(12) 0.0297(11) 0.0328(11) -0.0008(9) 0.0034(10) 0.0006(10)
C66 0.0516(15) 0.0351(12) 0.0364(13) -0.0078(10) 0.0107(11) -0.0085(11)
C67 0.0540(15) 0.0238(11) 0.0504(14) -0.0058(10) 0.0286(12) -0.0038(10)
C68 0.0393(12) 0.0275(11) 0.0493(14) 0.0072(10) 0.0215(11) 0.0064(9)
C69 0.0315(11) 0.0281(10) 0.0326(11) 0.0031(9) 0.0126(9) 0.0026(9)
C70 0.0599(17) 0.0598(18) 0.0447(15) 0.0161(13) 0.0296(13) 0.0258(14)
C71 0.0295(12) 0.0348(13) 0.0698(18) -0.0101(13) 0.0146(12) -0.0036(10)
C72 0.0471(15) 0.0468(16) 0.0641(18) -0.0029(13) 0.0143(13) -0.0037(12)
B1 0.0264(11) 0.0228(11) 0.0243(11) -0.0003(9) 0.0042(9) 0.0024(9)

loop_
_atom_type_symbol
_atom_type_description
_atom_type_scat_dispersion_real
_atom_type_scat_dispersion_imag
_atom_type_scat_source
C C 0.0033 0.0016 'International Tables Vol C Tables 4.2.6.8 and 6.1.1.4'
H H 0.0000 0.0000 'International Tables Vol C Tables 4.2.6.8 and 6.1.1.4'
B B 0.0013 0.0007 'International Tables Vol C Tables 4.2.6.8 and 6.1.1.4'
N N 0.0061 0.0033 'International Tables Vol C Tables 4.2.6.8 and 6.1.1.4'
O O 0.0106 0.0060 'International Tables Vol C Tables 4.2.6.8 and 6.1.1.4'
F F 0.0171 0.0103 'International Tables Vol C Tables 4.2.6.8 and 6.1.1.4'
S S 0.1246 0.1234 'International Tables Vol C Tables 4.2.6.8 and 6.1.1.4'
Fe Fe 0.3463 0.8444 'International Tables Vol C Tables 4.2.6.8 and 6.1.1.4'
As As 0.0499 2.0058 'International Tables Vol C Tables 4.2.6.8 and 6.1.1.4'

loop_
_geom_angle_atom_site_label_1
_geom_angle_atom_site_label_2
_geom_angle_atom_site_label_3
_geom_angle
_geom_angle_site_symmetry_1
_geom_angle_site_symmetry_3
_geom_angle_publ_flag
O2 As1 O3 113.26(7) . . ?
O2 As1 C44 108.34(10) . . ?
O3 As1 C44 107.56(10) . . ?
O2 As1 C45 109.49(11) . . ?
O3 As1 C45 108.73(11) . . ?
C44 As1 C45 109.38(14) . . ?
O2 Fe1 O1 105.77(6) . . ?
O2 Fe1 N3 106.36(7) . . ?
O1 Fe1 N3 105.20(6) . . ?
O2 Fe1 N5 99.73(7) . . ?
O1 Fe1 N5 126.46(6) . . ?
N3 Fe1 N5 111.55(7) . . ?
O2 Fe1 N1 174.02(6) . . ?
O1 Fe1 N1 78.74(6) . . ?
N3 Fe1 N1 75.76(6) . . ?
N5 Fe1 N1 74.33(6) . . ?
O3 Fe2 O1 107.92(6) . . ?
O3 Fe2 N9 104.24(6) . . ?
O1 Fe2 N9 109.10(6) . . ?
O3 Fe2 N7 98.92(6) . . ?
O1 Fe2 N7 122.64(6) . . ?
N9 Fe2 N7 111.92(6) . . ?
O3 Fe2 N2 172.45(6) . . ?
O1 Fe2 N2 79.32(5) . . ?
N9 Fe2 N2 74.68(6) . . ?
N7 Fe2 N2 74.91(6) . . ?
O6 S1 O4 114.84(16) . . ?
O6 S1 O5 115.02(14) . . ?
O4 S1 O5 114.95(14) . . ?
O6 S1 C70 103.00(12) . . ?
O4 S1 C70 104.01(14) . . ?
O5 S1 C70 102.63(14) . . ?
C1 O1 Fe2 113.34(11) . . ?
C1 O1 Fe1 116.13(11) . . ?
Fe2 O1 Fe1 123.27(6) . . ?
As1 O2 Fe1 127.24(8) . . ?
As1 O3 Fe2 128.15(8) . . ?
C4 N1 C14 111.41(16) . . ?
C4 N1 C2 112.35(16) . . ?
C14 N1 C2 113.29(16) . . ?
C4 N1 Fe1 106.85(12) . . ?
C14 N1 Fe1 108.44(12) . . ?
C2 N1 Fe1 103.96(11) . . ?
C24 N2 C34 112.19(15) . . ?
C24 N2 C3 112.35(15) . . ?
C34 N2 C3 112.21(16) . . ?
C24 N2 Fe2 108.33(11) . . ?
C34 N2 Fe2 109.24(11) . . ?
C3 N2 Fe2 101.92(11) . . ?
C5 N3 C6 105.35(18) . . ?
C5 N3 Fe1 116.41(14) . . ?
C6 N3 Fe1 137.87(15) . . ?
C5 N4 C11 106.76(18) . . ?
C5 N4 C12 125.5(2) . . ?
C11 N4 C12 127.8(2) . . ?
C15 N5 C16 105.02(17) . . ?
C15 N5 Fe1 114.95(13) . . ?
C16 N5 Fe1 137.65(14) . . ?
C15 N6 C21 107.01(17) . . ?
C15 N6 C22 126.05(18) . . ?
C21 N6 C22 126.92(18) . . ?
C25 N7 C26 105.43(16) . . ?
C25 N7 Fe2 117.96(13) . . ?
C26 N7 Fe2 136.40(13) . . ?
C25 N8 C31 107.05(16) . . ?
C25 N8 C32 126.91(18) . . ?
C31 N8 C32 125.96(18) . . ?
C35 N9 C36 105.76(16) . . ?
C35 N9 Fe2 120.17(13) . . ?
C36 N9 Fe2 134.07(13) . . ?
C35 N10 C41 106.29(16) . . ?
C35 N10 C42 128.64(18) . . ?
C41 N10 C42 124.94(17) . . ?
O1 C1 C3 109.76(15) . . ?
O1 C1 C2 110.08(16) . . ?
C3 C1 C2 110.92(16) . . ?
O1 C1 H1A 108.7 . . ?
C3 C1 H1A 108.7 . . ?
C2 C1 H1A 108.7 . . ?
N1 C2 C1 108.71(16) . . ?
N1 C2 H2A 109.9 . . ?
C1 C2 H2A 109.9 . . ?
N1 C2 H2B 109.9 . . ?
C1 C2 H2B 109.9 . . ?
H2A C2 H2B 108.3 . . ?
N2 C3 C1 108.79(15) . . ?
N2 C3 H3A 109.9 . . ?
C1 C3 H3A 109.9 . . ?
N2 C3 H3B 109.9 . . ?
C1 C3 H3B 109.9 . . ?
H3A C3 H3B 108.3 . . ?
N1 C4 C5 108.29(16) . . ?
N1 C4 H4A 110.0 . . ?
C5 C4 H4A 110.0 . . ?
N1 C4 H4B 110.0 . . ?
C5 C4 H4B 110.0 . . ?
H4A C4 H4B 108.4 . . ?
N3 C5 N4 113.26(19) . . ?
N3 C5 C4 121.25(19) . . ?
N4 C5 C4 125.50(19) . . ?
C7 C6 N3 130.1(2) . . ?
C7 C6 C11 121.1(2) . . ?
N3 C6 C11 108.82(19) . . ?
C8 C7 C6 117.0(3) . . ?
C8 C7 H7A 121.5 . . ?
C6 C7 H7A 121.5 . . ?
C7 C8 C9 121.3(3) . . ?
C7 C8 H8A 119.3 . . ?
C9 C8 H8A 119.3 . . ?
C10 C9 C8 122.6(2) . . ?
C10 C9 H9A 118.7 . . ?
C8 C9 H9A 118.7 . . ?
C9 C10 C11 116.4(3) . . ?
C9 C10 H10A 121.8 . . ?
C11 C10 H10A 121.8 . . ?
N4 C11 C10 132.5(2) . . ?
N4 C11 C6 105.81(19) . . ?
C10 C11 C6 121.6(2) . . ?
N4 C12 C13 111.9(2) . . ?
N4 C12 H12A 109.2 . . ?
C13 C12 H12A 109.2 . . ?
N4 C12 H12B 109.2 . . ?
C13 C12 H12B 109.2 . . ?
H12A C12 H12B 107.9 . . ?
C12 C13 H13A 109.5 . . ?
C12 C13 H13B 109.5 . . ?
H13A C13 H13B 109.5 . . ?
C12 C13 H13C 109.5 . . ?
H13A C13 H13C 109.5 . . ?
H13B C13 H13C 109.5 . . ?
N1 C14 C15 108.33(16) . . ?
N1 C14 H14A 110.0 . . ?
C15 C14 H14A 110.0 . . ?
N1 C14 H14B 110.0 . . ?
C15 C14 H14B 110.0 . . ?
H14A C14 H14B 108.4 . . ?
N5 C15 N6 113.13(18) . . ?
N5 C15 C14 122.99(18) . . ?
N6 C15 C14 123.85(18) . . ?
C17 C16 N5 130.8(2) . . ?
C17 C16 C21 120.1(2) . . ?
N5 C16 C21 109.07(18) . . ?
C18 C17 C16 117.4(2) . . ?
C18 C17 H17A 121.3 . . ?
C16 C17 H17A 121.3 . . ?
C17 C18 C19 121.8(2) . . ?
C17 C18 H18A 119.1 . . ?
C19 C18 H18A 119.1 . . ?
C20 C19 C18 121.7(2) . . ?
C20 C19 H19A 119.2 . . ?
C18 C19 H19A 119.2 . . ?
C19 C20 C21 116.5(2) . . ?
C19 C20 H20A 121.7 . . ?
C21 C20 H20A 121.7 . . ?
N6 C21 C20 131.7(2) . . ?
N6 C21 C16 105.77(18) . . ?
C20 C21 C16 122.5(2) . . ?
N6 C22 C23 112.56(18) . . ?
N6 C22 H22A 109.1 . . ?
C23 C22 H22A 109.1 . . ?
N6 C22 H22B 109.1 . . ?
C23 C22 H22B 109.1 . . ?
H22A C22 H22B 107.8 . . ?
C22 C23 H23A 109.5 . . ?
C22 C23 H23B 109.5 . . ?
H23A C23 H23B 109.5 . . ?
C22 C23 H23C 109.5 . . ?
H23A C23 H23C 109.5 . . ?
H23B C23 H23C 109.5 . . ?
N2 C24 C25 109.53(15) . . ?
N2 C24 H24A 109.8 . . ?
C25 C24 H24A 109.8 . . ?
N2 C24 H24B 109.8 . . ?
C25 C24 H24B 109.8 . . ?
H24A C24 H24B 108.2 . . ?
N7 C25 N8 112.82(17) . . ?
N7 C25 C24 122.68(17) . . ?
N8 C25 C24 124.43(17) . . ?
C27 C26 N7 130.38(19) . . ?
C27 C26 C31 120.48(19) . . ?
N7 C26 C31 109.11(18) . . ?
C28 C27 C26 117.2(2) . . ?
C28 C27 H27A 121.4 . . ?
C26 C27 H27A 121.4 . . ?
C27 C28 C29 121.7(2) . . ?
C27 C28 H28A 119.2 . . ?
C29 C28 H28A 119.2 . . ?
C30 C29 C28 122.0(2) . . ?
C30 C29 H29A 119.0 . . ?
C28 C29 H29A 119.0 . . ?
C29 C30 C31 116.1(2) . . ?
C29 C30 H30A 121.9 . . ?
C31 C30 H30A 121.9 . . ?
N8 C31 C30 132.0(2) . . ?
N8 C31 C26 105.59(17) . . ?
C30 C31 C26 122.4(2) . . ?
N8 C32 C33 111.74(18) . . ?
N8 C32 H32A 109.3 . . ?
C33 C32 H32A 109.3 . . ?
N8 C32 H32B 109.3 . . ?
C33 C32 H32B 109.3 . . ?
H32A C32 H32B 107.9 . . ?
C32 C33 H33A 109.5 . . ?
C32 C33 H33B 109.5 . . ?
H33A C33 H33B 109.5 . . ?
C32 C33 H33C 109.5 . . ?
H33A C33 H33C 109.5 . . ?
H33B C33 H33C 109.5 . . ?
N2 C34 C35 108.78(15) . . ?
N2 C34 H34A 109.9 . . ?
C35 C34 H34A 109.9 . . ?
N2 C34 H34B 109.9 . . ?
C35 C34 H34B 109.9 . . ?
H34A C34 H34B 108.3 . . ?
N9 C35 N10 113.05(17) . . ?
N9 C35 C34 121.65(17) . . ?
N10 C35 C34 125.09(17) . . ?
N9 C36 C37 130.28(18) . . ?
N9 C36 C41 108.71(17) . . ?
C37 C36 C41 121.01(19) . . ?
C38 C37 C36 117.0(2) . . ?
C38 C37 H37A 121.5 . . ?
C36 C37 H37A 121.5 . . ?
C37 C38 C39 121.4(2) . . ?
C37 C38 H38A 119.3 . . ?
C39 C38 H38A 119.3 . . ?
C40 C39 C38 122.2(2) . . ?
C40 C39 H39A 118.9 . . ?
C38 C39 H39A 118.9 . . ?
C39 C40 C41 116.3(2) . . ?
C39 C40 H40A 121.9 . . ?
C41 C40 H40A 121.9 . . ?
C40 C41 N10 131.9(2) . . ?
C40 C41 C36 122.0(2) . . ?
N10 C41 C36 106.15(17) . . ?
N10 C42 C43 112.68(18) . . ?
N10 C42 H42A 109.1 . . ?
C43 C42 H42A 109.1 . . ?
N10 C42 H42B 109.1 . . ?
C43 C42 H42B 109.1 . . ?
H42A C42 H42B 107.8 . . ?
C42 C43 H43A 109.5 . . ?
C42 C43 H43B 109.5 . . ?
H43A C43 H43B 109.5 . . ?
C42 C43 H43C 109.5 . . ?
H43A C43 H43C 109.5 . . ?
H43B C43 H43C 109.5 . . ?
As1 C44 H44A 109.5 . . ?
As1 C44 H44B 109.5 . . ?
H44A C44 H44B 109.5 . . ?
As1 C44 H44C 109.5 . . ?
H44A C44 H44C 109.5 . . ?
H44B C44 H44C 109.5 . . ?
As1 C45 H45A 109.5 . . ?
As1 C45 H45B 109.5 . . ?
H45A C45 H45B 109.5 . . ?
As1 C45 H45C 109.5 . . ?
H45A C45 H45C 109.5 . . ?
H45B C45 H45C 109.5 . . ?
C47 C46 C51 114.49(19) . . ?
C47 C46 B1 123.64(19) . . ?
C51 C46 B1 121.85(18) . . ?
C48 C47 C46 123.0(2) . . ?
C48 C47 H47A 118.5 . . ?
C46 C47 H47A 118.5 . . ?
C49 C48 C47 120.4(2) . . ?
C49 C48 H48A 119.8 . . ?
C47 C48 H48A 119.8 . . ?
C48 C49 C50 118.5(2) . . ?
C48 C49 H49A 120.7 . . ?
C50 C49 H49A 120.7 . . ?
C49 C50 C51 120.6(2) . . ?
C49 C50 H50A 119.7 . . ?
C51 C50 H50A 119.7 . . ?
C50 C51 C46 123.0(2) . . ?
C50 C51 H51A 118.5 . . ?
C46 C51 H51A 118.5 . . ?
C57 C52 C53 114.35(19) . . ?
C57 C52 B1 123.41(18) . . ?
C53 C52 B1 122.24(18) . . ?
C54 C53 C52 123.2(2) . . ?
C54 C53 H53A 118.4 . . ?
C52 C53 H53A 118.4 . . ?
C55 C54 C53 120.4(2) . . ?
C55 C54 H54A 119.8 . . ?
C53 C54 H54A 119.8 . . ?
C56 C55 C54 118.3(2) . . ?
C56 C55 H55A 120.8 . . ?
C54 C55 H55A 120.8 . . ?
C55 C56 C57 120.6(2) . . ?
C55 C56 H56A 119.7 . . ?
C57 C56 H56A 119.7 . . ?
C56 C57 C52 123.0(2) . . ?
C56 C57 H57A 118.5 . . ?
C52 C57 H57A 118.5 . . ?
C59 C58 C63 114.91(19) . . ?
C59 C58 B1 124.97(19) . . ?
C63 C58 B1 119.65(18) . . ?
C60 C59 C58 122.4(2) . . ?
C60 C59 H59A 118.8 . . ?
C58 C59 H59A 118.8 . . ?
C61 C60 C59 120.2(2) . . ?
C61 C60 H60A 119.9 . . ?
C59 C60 H60A 119.9 . . ?
C60 C61 C62 119.5(2) . . ?
C60 C61 H61A 120.2 . . ?
C62 C61 H61A 120.2 . . ?
C61 C62 C63 119.4(2) . . ?
C61 C62 H62A 120.3 . . ?
C63 C62 H62A 120.3 . . ?
C62 C63 C58 123.4(2) . . ?
C62 C63 H63A 118.3 . . ?
C58 C63 H63A 118.3 . . ?
C69 C64 C65 114.94(19) . . ?
C69 C64 B1 124.05(19) . . ?
C65 C64 B1 120.85(18) . . ?
C66 C65 C64 123.2(2) . . ?
C66 C65 H65A 118.4 . . ?
C64 C65 H65A 118.4 . . ?
C67 C66 C65 119.9(2) . . ?
C67 C66 H66A 120.1 . . ?
C65 C66 H66A 120.1 . . ?
C68 C67 C66 119.0(2) . . ?
C68 C67 H67A 120.5 . . ?
C66 C67 H67A 120.5 . . ?
C67 C68 C69 120.3(2) . . ?
C67 C68 H68A 119.8 . . ?
C69 C68 H68A 119.8 . . ?
C64 C69 C68 122.6(2) . . ?
C64 C69 H69A 118.7 . . ?
C68 C69 H69A 118.7 . . ?
F2 C70 F3 108.2(3) . . ?
F2 C70 F1 106.4(2) . . ?
F3 C70 F1 107.5(2) . . ?
F2 C70 S1 111.68(18) . . ?
F3 C70 S1 111.08(19) . . ?
F1 C70 S1 111.8(2) . . ?
N11 C71 C72 179.3(3) . . ?
C71 C72 H72C 109.5 . . ?
C71 C72 H72B 109.5 . . ?
H72C C72 H72B 109.5 . . ?
C71 C72 H72A 109.5 . . ?
H72C C72 H72A 109.5 . . ?
H72B C72 H72A 109.5 . . ?
C64 B1 C58 109.59(17) . . ?
C64 B1 C52 110.44(16) . . ?
C58 B1 C52 106.86(16) . . ?
C64 B1 C46 108.69(16) . . ?
C58 B1 C46 112.58(16) . . ?
C52 B1 C46 108.67(16) . . ?

loop_
_geom_bond_atom_site_label_1
_geom_bond_atom_site_label_2
_geom_bond_distance
_geom_bond_site_symmetry_2
_geom_bond_publ_flag
As1 O2 1.6740(15) . ?
As1 O3 1.6776(14) . ?
As1 C44 1.899(2) . ?
As1 C45 1.903(3) . ?
Fe1 O2 1.9825(14) . ?
Fe1 O1 2.0145(13) . ?
Fe1 N3 2.1023(18) . ?
Fe1 N5 2.1372(17) . ?
Fe1 N1 2.3366(16) . ?
Fe2 O3 1.9863(14) . ?
Fe2 O1 2.0037(14) . ?
Fe2 N9 2.0759(17) . ?
Fe2 N7 2.1088(17) . ?
Fe2 N2 2.3892(16) . ?
S1 O6 1.421(2) . ?
S1 O4 1.428(2) . ?
S1 O5 1.432(2) . ?
S1 C70 1.817(3) . ?
F1 C70 1.324(3) . ?
F2 C70 1.321(3) . ?
F3 C70 1.321(3) . ?
O1 C1 1.424(2) . ?
N1 C4 1.466(3) . ?
N1 C14 1.475(2) . ?
N1 C2 1.477(3) . ?
N2 C24 1.475(2) . ?
N2 C34 1.475(2) . ?
N2 C3 1.476(2) . ?
N3 C5 1.323(3) . ?
N3 C6 1.395(3) . ?
N4 C5 1.348(3) . ?
N4 C11 1.391(3) . ?
N4 C12 1.475(3) . ?
N5 C15 1.324(3) . ?
N5 C16 1.399(3) . ?
N6 C15 1.352(3) . ?
N6 C21 1.385(3) . ?
N6 C22 1.463(3) . ?
N7 C25 1.324(2) . ?
N7 C26 1.394(3) . ?
N8 C25 1.353(3) . ?
N8 C31 1.389(3) . ?
N8 C32 1.471(3) . ?
N9 C35 1.319(2) . ?
N9 C36 1.391(2) . ?
N10 C35 1.355(3) . ?
N10 C41 1.391(3) . ?
N10 C42 1.478(3) . ?
N11 C71 1.136(4) . ?
C1 C3 1.518(3) . ?
C1 C2 1.519(3) . ?
C1 H1A 1.0000 . ?
C2 H2A 0.9900 . ?
C2 H2B 0.9900 . ?
C3 H3A 0.9900 . ?
C3 H3B 0.9900 . ?
C4 C5 1.497(3) . ?
C4 H4A 0.9900 . ?
C4 H4B 0.9900 . ?
C6 C7 1.394(3) . ?
C6 C11 1.402(3) . ?
C7 C8 1.382(3) . ?
C7 H7A 0.9500 . ?
C8 C9 1.393(4) . ?
C8 H8A 0.9500 . ?
C9 C10 1.374(4) . ?
C9 H9A 0.9500 . ?
C10 C11 1.394(3) . ?
C10 H10A 0.9500 . ?
C12 C13 1.509(4) . ?
C12 H12A 0.9900 . ?
C12 H12B 0.9900 . ?
C13 H13A 0.9800 . ?
C13 H13B 0.9800 . ?
C13 H13C 0.9800 . ?
C14 C15 1.489(3) . ?
C14 H14A 0.9900 . ?
C14 H14B 0.9900 . ?
C16 C17 1.396(3) . ?
C16 C21 1.400(3) . ?
C17 C18 1.380(3) . ?
C17 H17A 0.9500 . ?
C18 C19 1.399(4) . ?
C18 H18A 0.9500 . ?
C19 C20 1.377(4) . ?
C19 H19A 0.9500 . ?
C20 C21 1.392(3) . ?
C20 H20A 0.9500 . ?
C22 C23 1.515(3) . ?
C22 H22A 0.9900 . ?
C22 H22B 0.9900 . ?
C23 H23A 0.9800 . ?
C23 H23B 0.9800 . ?
C23 H23C 0.9800 . ?
C24 C25 1.492(3) . ?
C24 H24A 0.9900 . ?
C24 H24B 0.9900 . ?
C26 C27 1.394(3) . ?
C26 C31 1.401(3) . ?
C27 C28 1.379(3) . ?
C27 H27A 0.9500 . ?
C28 C29 1.402(4) . ?
C28 H28A 0.9500 . ?
C29 C30 1.377(3) . ?
C29 H29A 0.9500 . ?
C30 C31 1.395(3) . ?
C30 H30A 0.9500 . ?
C32 C33 1.507(3) . ?
C32 H32A 0.9900 . ?
C32 H32B 0.9900 . ?
C33 H33A 0.9800 . ?
C33 H33B 0.9800 . ?
C33 H33C 0.9800 . ?
C34 C35 1.495(3) . ?
C34 H34A 0.9900 . ?
C34 H34B 0.9900 . ?
C36 C37 1.394(3) . ?
C36 C41 1.398(3) . ?
C37 C38 1.381(3) . ?
C37 H37A 0.9500 . ?
C38 C39 1.396(3) . ?
C38 H38A 0.9500 . ?
C39 C40 1.382(3) . ?
C39 H39A 0.9500 . ?
C40 C41 1.389(3) . ?
C40 H40A 0.9500 . ?
C42 C43 1.506(3) . ?
C42 H42A 0.9900 . ?
C42 H42B 0.9900 . ?
C43 H43A 0.9800 . ?
C43 H43B 0.9800 . ?
C43 H43C 0.9800 . ?
C44 H44A 0.9800 . ?
C44 H44B 0.9800 . ?
C44 H44C 0.9800 . ?
C45 H45A 0.9800 . ?
C45 H45B 0.9800 . ?
C45 H45C 0.9800 . ?
C46 C47 1.403(3) . ?
C46 C51 1.409(3) . ?
C46 B1 1.659(3) . ?
C47 C48 1.395(3) . ?
C47 H47A 0.9500 . ?
C48 C49 1.381(4) . ?
C48 H48A 0.9500 . ?
C49 C50 1.384(4) . ?
C49 H49A 0.9500 . ?
C50 C51 1.388(3) . ?
C50 H50A 0.9500 . ?
C51 H51A 0.9500 . ?
C52 C57 1.402(3) . ?
C52 C53 1.403(3) . ?
C52 B1 1.654(3) . ?
C53 C54 1.386(3) . ?
C53 H53A 0.9500 . ?
C54 C55 1.383(3) . ?
C54 H54A 0.9500 . ?
C55 C56 1.378(3) . ?
C55 H55A 0.9500 . ?
C56 C57 1.390(3) . ?
C56 H56A 0.9500 . ?
C57 H57A 0.9500 . ?
C58 C59 1.399(3) . ?
C58 C63 1.404(3) . ?
C58 B1 1.651(3) . ?
C59 C60 1.398(3) . ?
C59 H59A 0.9500 . ?
C60 C61 1.379(4) . ?
C60 H60A 0.9500 . ?
C61 C62 1.380(3) . ?
C61 H61A 0.9500 . ?
C62 C63 1.390(3) . ?
C62 H62A 0.9500 . ?
C63 H63A 0.9500 . ?
C64 C69 1.393(3) . ?
C64 C65 1.402(3) . ?
C64 B1 1.641(3) . ?
C65 C66 1.387(3) . ?
C65 H65A 0.9500 . ?
C66 C67 1.381(4) . ?
C66 H66A 0.9500 . ?
C67 C68 1.375(4) . ?
C67 H67A 0.9500 . ?
C68 C69 1.399(3) . ?
C68 H68A 0.9500 . ?
C69 H69A 0.9500 . ?
C71 C72 1.442(4) . ?
C72 H72C 0.9800 . ?
C72 H72B 0.9800 . ?
C72 H72A 0.9800 . ?

loop_
_geom_torsion_atom_site_label_1
_geom_torsion_atom_site_label_2
_geom_torsion_atom_site_label_3
_geom_torsion_atom_site_label_4
_geom_torsion
_geom_torsion_site_symmetry_1
_geom_torsion_site_symmetry_2
_geom_torsion_site_symmetry_3
_geom_torsion_site_symmetry_4
_geom_torsion_publ_flag
O3 Fe2 O1 C1 -158.96(12) . . . . ?
N9 Fe2 O1 C1 88.37(13) . . . . ?
N7 Fe2 O1 C1 -45.34(14) . . . . ?
N2 Fe2 O1 C1 18.84(12) . . . . ?
O3 Fe2 O1 Fe1 -10.01(10) . . . . ?
N9 Fe2 O1 Fe1 -122.69(8) . . . . ?
N7 Fe2 O1 Fe1 103.61(9) . . . . ?
N2 Fe2 O1 Fe1 167.79(9) . . . . ?
O2 Fe1 O1 C1 164.09(12) . . . . ?
N3 Fe1 O1 C1 -83.58(13) . . . . ?
N5 Fe1 O1 C1 48.81(15) . . . . ?
N1 Fe1 O1 C1 -11.88(12) . . . . ?
O2 Fe1 O1 Fe2 15.93(10) . . . . ?
N3 Fe1 O1 Fe2 128.26(8) . . . . ?
N5 Fe1 O1 Fe2 -99.35(9) . . . . ?
N1 Fe1 O1 Fe2 -160.04(9) . . . . ?
O3 As1 O2 Fe1 45.76(13) . . . . ?
C44 As1 O2 Fe1 165.01(13) . . . . ?
C45 As1 O2 Fe1 -75.77(15) . . . . ?
O1 Fe1 O2 As1 -35.61(12) . . . . ?
N3 Fe1 O2 As1 -147.13(10) . . . . ?
N5 Fe1 O2 As1 96.84(11) . . . . ?
N1 Fe1 O2 As1 102.9(6) . . . . ?
O2 As1 O3 Fe2 -36.15(13) . . . . ?
C44 As1 O3 Fe2 -155.84(13) . . . . ?
C45 As1 O3 Fe2 85.81(15) . . . . ?
O1 Fe2 O3 As1 19.83(12) . . . . ?
N9 Fe2 O3 As1 135.73(10) . . . . ?
N7 Fe2 O3 As1 -108.83(11) . . . . ?
N2 Fe2 O3 As1 -143.5(4) . . . . ?
O2 Fe1 N1 C4 84.8(6) . . . . ?
O1 Fe1 N1 C4 -135.72(13) . . . . ?
N3 Fe1 N1 C4 -26.67(13) . . . . ?
N5 Fe1 N1 C4 91.03(13) . . . . ?
O2 Fe1 N1 C14 -35.4(6) . . . . ?
O1 Fe1 N1 C14 104.08(13) . . . . ?
N3 Fe1 N1 C14 -146.87(14) . . . . ?
N5 Fe1 N1 C14 -29.17(12) . . . . ?
O2 Fe1 N1 C2 -156.2(5) . . . . ?
O1 Fe1 N1 C2 -16.73(12) . . . . ?
N3 Fe1 N1 C2 92.32(12) . . . . ?
N5 Fe1 N1 C2 -149.98(13) . . . . ?
O3 Fe2 N2 C24 57.3(5) . . . . ?
O1 Fe2 N2 C24 -106.60(12) . . . . ?
N9 Fe2 N2 C24 140.01(13) . . . . ?
N7 Fe2 N2 C24 21.67(12) . . . . ?
O3 Fe2 N2 C34 -65.2(5) . . . . ?
O1 Fe2 N2 C34 130.91(13) . . . . ?
N9 Fe2 N2 C34 17.52(13) . . . . ?
N7 Fe2 N2 C34 -100.82(13) . . . . ?
O3 Fe2 N2 C3 175.9(4) . . . . ?
O1 Fe2 N2 C3 12.04(11) . . . . ?
N9 Fe2 N2 C3 -101.34(12) . . . . ?
N7 Fe2 N2 C3 140.32(12) . . . . ?
O2 Fe1 N3 C5 -161.90(15) . . . . ?
O1 Fe1 N3 C5 86.19(15) . . . . ?
N5 Fe1 N3 C5 -54.12(16) . . . . ?
N1 Fe1 N3 C5 12.31(15) . . . . ?
O2 Fe1 N3 C6 26.2(2) . . . . ?
O1 Fe1 N3 C6 -85.7(2) . . . . ?
N5 Fe1 N3 C6 134.0(2) . . . . ?
N1 Fe1 N3 C6 -159.6(2) . . . . ?
O2 Fe1 N5 C15 -158.10(15) . . . . ?
O1 Fe1 N5 C15 -40.10(17) . . . . ?
N3 Fe1 N5 C15 89.88(15) . . . . ?
N1 Fe1 N5 C15 22.56(14) . . . . ?
O2 Fe1 N5 C16 1.1(2) . . . . ?
O1 Fe1 N5 C16 119.1(2) . . . . ?
N3 Fe1 N5 C16 -111.0(2) . . . . ?
N1 Fe1 N5 C16 -178.3(2) . . . . ?
O3 Fe2 N7 C25 171.47(14) . . . . ?
O1 Fe2 N7 C25 53.41(16) . . . . ?
N9 Fe2 N7 C25 -79.17(15) . . . . ?
N2 Fe2 N7 C25 -12.97(13) . . . . ?
O3 Fe2 N7 C26 -2.4(2) . . . . ?
O1 Fe2 N7 C26 -120.45(18) . . . . ?
N9 Fe2 N7 C26 106.97(19) . . . . ?
N2 Fe2 N7 C26 173.2(2) . . . . ?
O3 Fe2 N9 C35 165.89(15) . . . . ?
O1 Fe2 N9 C35 -79.03(16) . . . . ?
N7 Fe2 N9 C35 59.96(17) . . . . ?
N2 Fe2 N9 C35 -6.38(15) . . . . ?
O3 Fe2 N9 C36 -14.5(2) . . . . ?
O1 Fe2 N9 C36 100.61(18) . . . . ?
N7 Fe2 N9 C36 -120.40(18) . . . . ?
N2 Fe2 N9 C36 173.25(19) . . . . ?
Fe2 O1 C1 C3 -47.65(18) . . . . ?
Fe1 O1 C1 C3 161.07(12) . . . . ?
Fe2 O1 C1 C2 -170.00(12) . . . . ?
Fe1 O1 C1 C2 38.71(19) . . . . ?
C4 N1 C2 C1 155.30(16) . . . . ?
C14 N1 C2 C1 -77.4(2) . . . . ?
Fe1 N1 C2 C1 40.15(17) . . . . ?
O1 C1 C2 N1 -53.5(2) . . . . ?
C3 C1 C2 N1 -175.17(16) . . . . ?
C24 N2 C3 C1 77.39(19) . . . . ?
C34 N2 C3 C1 -155.09(15) . . . . ?
Fe2 N2 C3 C1 -38.36(16) . . . . ?
O1 C1 C3 N2 59.1(2) . . . . ?
C2 C1 C3 N2 -179.09(15) . . . . ?
C14 N1 C4 C5 153.36(17) . . . . ?
C2 N1 C4 C5 -78.3(2) . . . . ?
Fe1 N1 C4 C5 35.09(19) . . . . ?
C6 N3 C5 N4 -0.4(2) . . . . ?
Fe1 N3 C5 N4 -174.77(14) . . . . ?
C6 N3 C5 C4 179.31(19) . . . . ?
Fe1 N3 C5 C4 4.9(3) . . . . ?
C11 N4 C5 N3 0.3(2) . . . . ?
C12 N4 C5 N3 -179.6(2) . . . . ?
C11 N4 C5 C4 -179.4(2) . . . . ?
C12 N4 C5 C4 0.7(4) . . . . ?
N1 C4 C5 N3 -29.4(3) . . . . ?
N1 C4 C5 N4 150.2(2) . . . . ?
C5 N3 C6 C7 -177.9(2) . . . . ?
Fe1 N3 C6 C7 -5.5(4) . . . . ?
C5 N3 C6 C11 0.4(2) . . . . ?
Fe1 N3 C6 C11 172.85(16) . . . . ?
N3 C6 C7 C8 176.9(2) . . . . ?
C11 C6 C7 C8 -1.3(3) . . . . ?
C6 C7 C8 C9 1.1(4) . . . . ?
C7 C8 C9 C10 -0.1(4) . . . . ?
C8 C9 C10 C11 -0.7(4) . . . . ?
C5 N4 C11 C10 177.4(3) . . . . ?
C12 N4 C11 C10 -2.7(4) . . . . ?
C5 N4 C11 C6 0.0(2) . . . . ?
C12 N4 C11 C6 179.9(2) . . . . ?
C9 C10 C11 N4 -176.6(2) . . . . ?
C9 C10 C11 C6 0.5(4) . . . . ?
C7 C6 C11 N4 178.3(2) . . . . ?
N3 C6 C11 N4 -0.2(2) . . . . ?
C7 C6 C11 C10 0.5(3) . . . . ?
N3 C6 C11 C10 -178.0(2) . . . . ?
C5 N4 C12 C13 65.5(3) . . . . ?
C11 N4 C12 C13 -114.4(3) . . . . ?
C4 N1 C14 C15 -86.8(2) . . . . ?
C2 N1 C14 C15 145.32(17) . . . . ?
Fe1 N1 C14 C15 30.47(18) . . . . ?
C16 N5 C15 N6 -0.1(2) . . . . ?
Fe1 N5 C15 N6 165.50(13) . . . . ?
C16 N5 C15 C14 -178.54(19) . . . . ?
Fe1 N5 C15 C14 -12.9(3) . . . . ?
C21 N6 C15 N5 -0.1(2) . . . . ?
C22 N6 C15 N5 178.47(18) . . . . ?
C21 N6 C15 C14 178.32(19) . . . . ?
C22 N6 C15 C14 -3.2(3) . . . . ?
N1 C14 C15 N5 -14.1(3) . . . . ?
N1 C14 C15 N6 167.69(18) . . . . ?
C15 N5 C16 C17 -178.1(2) . . . . ?
Fe1 N5 C16 C17 21.4(4) . . . . ?
C15 N5 C16 C21 0.3(2) . . . . ?
Fe1 N5 C16 C21 -160.20(16) . . . . ?
N5 C16 C17 C18 179.3(2) . . . . ?
C21 C16 C17 C18 1.1(4) . . . . ?
C16 C17 C18 C19 -0.9(4) . . . . ?
C17 C18 C19 C20 0.3(5) . . . . ?
C18 C19 C20 C21 0.2(4) . . . . ?
C15 N6 C21 C20 179.1(2) . . . . ?
C22 N6 C21 C20 0.5(4) . . . . ?
C15 N6 C21 C16 0.2(2) . . . . ?
C22 N6 C21 C16 -178.27(19) . . . . ?
C19 C20 C21 N6 -178.6(2) . . . . ?
C19 C20 C21 C16 0.0(4) . . . . ?
C17 C16 C21 N6 178.3(2) . . . . ?
N5 C16 C21 N6 -0.3(2) . . . . ?
C17 C16 C21 C20 -0.7(3) . . . . ?
N5 C16 C21 C20 -179.3(2) . . . . ?
C15 N6 C22 C23 78.8(3) . . . . ?
C21 N6 C22 C23 -102.9(2) . . . . ?
C34 N2 C24 C25 94.52(19) . . . . ?
C3 N2 C24 C25 -137.95(16) . . . . ?
Fe2 N2 C24 C25 -26.15(18) . . . . ?
C26 N7 C25 N8 0.1(2) . . . . ?
Fe2 N7 C25 N8 -175.47(12) . . . . ?
C26 N7 C25 C24 177.36(18) . . . . ?
Fe2 N7 C25 C24 1.8(2) . . . . ?
C31 N8 C25 N7 -0.1(2) . . . . ?
C32 N8 C25 N7 -177.12(18) . . . . ?
C31 N8 C25 C24 -177.29(18) . . . . ?
C32 N8 C25 C24 5.7(3) . . . . ?
N2 C24 C25 N7 18.7(3) . . . . ?
N2 C24 C25 N8 -164.43(17) . . . . ?
C25 N7 C26 C27 178.1(2) . . . . ?
Fe2 N7 C26 C27 -7.5(3) . . . . ?
C25 N7 C26 C31 -0.1(2) . . . . ?
Fe2 N7 C26 C31 174.27(14) . . . . ?
N7 C26 C27 C28 -177.8(2) . . . . ?
C31 C26 C27 C28 0.2(3) . . . . ?
C26 C27 C28 C29 -1.5(4) . . . . ?
C27 C28 C29 C30 1.4(4) . . . . ?
C28 C29 C30 C31 0.0(4) . . . . ?
C25 N8 C31 C30 -179.4(2) . . . . ?
C32 N8 C31 C30 -2.3(4) . . . . ?
C25 N8 C31 C26 0.1(2) . . . . ?
C32 N8 C31 C26 177.08(18) . . . . ?
C29 C30 C31 N8 178.1(2) . . . . ?
C29 C30 C31 C26 -1.2(3) . . . . ?
C27 C26 C31 N8 -178.36(18) . . . . ?
N7 C26 C31 N8 0.0(2) . . . . ?
C27 C26 C31 C30 1.1(3) . . . . ?
N7 C26 C31 C30 179.52(19) . . . . ?
C25 N8 C32 C33 90.4(3) . . . . ?
C31 N8 C32 C33 -86.1(2) . . . . ?
C24 N2 C34 C35 -144.53(16) . . . . ?
C3 N2 C34 C35 87.87(19) . . . . ?
Fe2 N2 C34 C35 -24.39(19) . . . . ?
C36 N9 C35 N10 -1.4(2) . . . . ?
Fe2 N9 C35 N10 178.31(13) . . . . ?
C36 N9 C35 C34 173.62(18) . . . . ?
Fe2 N9 C35 C34 -6.7(3) . . . . ?
C41 N10 C35 N9 2.2(2) . . . . ?
C42 N10 C35 N9 -173.7(2) . . . . ?
C41 N10 C35 C34 -172.63(19) . . . . ?
C42 N10 C35 C34 11.4(3) . . . . ?
N2 C34 C35 N9 22.4(3) . . . . ?
N2 C34 C35 N10 -163.16(19) . . . . ?
C35 N9 C36 C37 179.8(2) . . . . ?
Fe2 N9 C36 C37 0.1(3) . . . . ?
C35 N9 C36 C41 0.1(2) . . . . ?
Fe2 N9 C36 C41 -179.61(15) . . . . ?
N9 C36 C37 C38 177.2(2) . . . . ?
C41 C36 C37 C38 -3.1(3) . . . . ?
C36 C37 C38 C39 1.0(3) . . . . ?
C37 C38 C39 C40 1.8(4) . . . . ?
C38 C39 C40 C41 -2.3(4) . . . . ?
C39 C40 C41 N10 -178.4(2) . . . . ?
C39 C40 C41 C36 0.1(3) . . . . ?
C35 N10 C41 C40 176.6(2) . . . . ?
C42 N10 C41 C40 -7.3(4) . . . . ?
C35 N10 C41 C36 -2.0(2) . . . . ?
C42 N10 C41 C36 174.10(19) . . . . ?
N9 C36 C41 C40 -177.6(2) . . . . ?
C37 C36 C41 C40 2.7(3) . . . . ?
N9 C36 C41 N10 1.2(2) . . . . ?
C37 C36 C41 N10 -178.50(19) . . . . ?
C35 N10 C42 C43 -105.1(3) . . . . ?
C41 N10 C42 C43 79.7(3) . . . . ?
C51 C46 C47 C48 0.4(3) . . . . ?
B1 C46 C47 C48 178.7(2) . . . . ?
C46 C47 C48 C49 0.4(4) . . . . ?
C47 C48 C49 C50 -0.6(4) . . . . ?
C48 C49 C50 C51 0.1(3) . . . . ?
C49 C50 C51 C46 0.7(3) . . . . ?
C47 C46 C51 C50 -0.9(3) . . . . ?
B1 C46 C51 C50 -179.30(19) . . . . ?
C57 C52 C53 C54 1.6(3) . . . . ?
B1 C52 C53 C54 -178.7(2) . . . . ?
C52 C53 C54 C55 -0.6(3) . . . . ?
C53 C54 C55 C56 -0.5(3) . . . . ?
C54 C55 C56 C57 0.4(3) . . . . ?
C55 C56 C57 C52 0.7(3) . . . . ?
C53 C52 C57 C56 -1.6(3) . . . . ?
B1 C52 C57 C56 178.7(2) . . . . ?
C63 C58 C59 C60 -2.4(3) . . . . ?
B1 C58 C59 C60 169.68(19) . . . . ?
C58 C59 C60 C61 0.5(3) . . . . ?
C59 C60 C61 C62 1.6(3) . . . . ?
C60 C61 C62 C63 -1.7(3) . . . . ?
C61 C62 C63 C58 -0.4(3) . . . . ?
C59 C58 C63 C62 2.4(3) . . . . ?
B1 C58 C63 C62 -170.16(19) . . . . ?
C69 C64 C65 C66 1.5(3) . . . . ?
B1 C64 C65 C66 -174.2(2) . . . . ?
C64 C65 C66 C67 -0.3(4) . . . . ?
C65 C66 C67 C68 -0.7(4) . . . . ?
C66 C67 C68 C69 0.2(3) . . . . ?
C65 C64 C69 C68 -2.0(3) . . . . ?
B1 C64 C69 C68 173.56(19) . . . . ?
C67 C68 C69 C64 1.2(3) . . . . ?
O6 S1 C70 F2 58.3(2) . . . . ?
O4 S1 C70 F2 178.4(2) . . . . ?
O5 S1 C70 F2 -61.5(2) . . . . ?
O6 S1 C70 F3 179.2(3) . . . . ?
O4 S1 C70 F3 -60.7(3) . . . . ?
O5 S1 C70 F3 59.4(3) . . . . ?
O6 S1 C70 F1 -60.8(2) . . . . ?
O4 S1 C70 F1 59.4(2) . . . . ?
O5 S1 C70 F1 179.4(2) . . . . ?
C69 C64 B1 C58 137.5(2) . . . . ?
C65 C64 B1 C58 -47.2(3) . . . . ?
C69 C64 B1 C52 20.0(3) . . . . ?
C65 C64 B1 C52 -164.69(19) . . . . ?
C69 C64 B1 C46 -99.1(2) . . . . ?
C65 C64 B1 C46 76.2(2) . . . . ?
C59 C58 B1 C64 152.47(19) . . . . ?
C63 C58 B1 C64 -35.8(2) . . . . ?
C59 C58 B1 C52 -87.8(2) . . . . ?
C63 C58 B1 C52 83.9(2) . . . . ?
C59 C58 B1 C46 31.4(3) . . . . ?
C63 C58 B1 C46 -156.87(18) . . . . ?
C57 C52 B1 C64 92.3(2) . . . . ?
C53 C52 B1 C64 -87.3(2) . . . . ?
C57 C52 B1 C58 -26.8(3) . . . . ?
C53 C52 B1 C58 153.59(19) . . . . ?
C57 C52 B1 C46 -148.53(19) . . . . ?
C53 C52 B1 C46 31.9(2) . . . . ?
C47 C46 B1 C64 -9.8(3) . . . . ?
C51 C46 B1 C64 168.40(18) . . . . ?
C47 C46 B1 C58 111.8(2) . . . . ?
C51 C46 B1 C58 -70.0(2) . . . . ?
C47 C46 B1 C52 -130.1(2) . . . . ?
C51 C46 B1 C52 48.2(2) . . . . ?
